data_4335940
loop_
_publ_author_name
'David Schweinfurth'
'Marat M. Khusniyarov'
'Denis Bubrin'
'Stephan Hohloch'
'Cheng-Yong Su'
'Biprajit Sarkar'

_publ_section_title
;
 Tuning Spin-Spin Coupling in Quinonoid-Bridged Dicopper(II) Complexes
 through Rational Bridge Variation
;
_journal_name_full 'Inorganic Chemistry'
_journal_page_first 10332
_journal_page_last 10339
_journal_paper_doi 10.1021/ic400955c
_journal_volume 52
_journal_year 2013
_chemical_formula_sum 'C44 H46 Cl2 Cu2 N8 O14'
_chemical_formula_weight 1108.87
_chemical_name_systematic
; 
 ? 
;
_space_group_IT_number 14
_symmetry_cell_setting monoclinic
_symmetry_space_group_name_Hall '-P 2ybc'
_symmetry_space_group_name_H-M 'P 1 21/c 1'
_atom_sites_solution_hydrogens geom
_atom_sites_solution_primary direct
_atom_sites_solution_secondary difmap
_audit_creation_method SHELXL-97
_cell_angle_alpha 90.00
_cell_angle_beta 90.109(11)
_cell_angle_gamma 90.00
_cell_formula_units_Z 2
_cell_length_a 9.403(2)
_cell_length_b 14.796(3)
_cell_length_c 17.155(4)
_cell_measurement_reflns_used 3719
_cell_measurement_temperature 173(2)
_cell_measurement_theta_max 26
_cell_measurement_theta_min 2
_cell_volume 2386.7(9)
_computing_cell_refinement 'Bruker XSCANS'
_computing_data_collection 'Bruker XSCANS'
_computing_data_reduction 'Bruker SHELXTL'
_computing_structure_refinement 'SHELXL-97 (Sheldrick, 1997)'
_computing_structure_solution 'SHELXS-97 (Sheldrick, 1990)'
_diffrn_ambient_temperature 173(2)
_diffrn_measured_fraction_theta_full 0.998
_diffrn_measured_fraction_theta_max 0.998
_diffrn_measurement_device_type 'Bruker P4'
_diffrn_measurement_method '\w scans'
_diffrn_radiation_monochromator graphite
_diffrn_radiation_source 'fine-focus sealed tube'
_diffrn_radiation_type MoK\a
_diffrn_radiation_wavelength 0.71073
_diffrn_reflns_av_R_equivalents 0.0263
_diffrn_reflns_av_sigmaI/netI 0.0454
_diffrn_reflns_limit_h_max 11
_diffrn_reflns_limit_h_min -8
_diffrn_reflns_limit_k_max 18
_diffrn_reflns_limit_k_min -15
_diffrn_reflns_limit_l_max 21
_diffrn_reflns_limit_l_min -21
_diffrn_reflns_number 4982
_diffrn_reflns_theta_full 25.99
_diffrn_reflns_theta_max 25.99
_diffrn_reflns_theta_min 1.82
_diffrn_standards_interval_count 298
_diffrn_standards_number 2
_exptl_absorpt_coefficient_mu 1.078
_exptl_absorpt_correction_T_max 0.607
_exptl_absorpt_correction_T_min 0.501
_exptl_absorpt_correction_type psi-scan
_exptl_absorpt_process_details '(North et al., 1968)'
_exptl_crystal_colour 'dark green'
_exptl_crystal_density_diffrn 1.543
_exptl_crystal_description plate
_exptl_crystal_F_000 1140
_exptl_crystal_size_max 0.45
_exptl_crystal_size_mid 0.4
_exptl_crystal_size_min 0.15
_refine_diff_density_max 0.556
_refine_diff_density_min -0.363
_refine_diff_density_rms 0.068
_refine_ls_extinction_method none
_refine_ls_goodness_of_fit_ref 0.981
_refine_ls_hydrogen_treatment constr
_refine_ls_matrix_type full
_refine_ls_number_parameters 325
_refine_ls_number_reflns 4689
_refine_ls_number_restraints 0
_refine_ls_restrained_S_all 0.981
_refine_ls_R_factor_all 0.0436
_refine_ls_R_factor_gt 0.0335
_refine_ls_shift/su_max 0.000
_refine_ls_shift/su_mean 0.000
_refine_ls_structure_factor_coef Fsqd
_refine_ls_weighting_details 'calc w=1/[\s^2^(Fo^2^)+(0.0572P)^2^+0.0000P] where P=(Fo^2^+2Fc^2^)/3'
_refine_ls_weighting_scheme calc
_refine_ls_wR_factor_gt 0.0915
_refine_ls_wR_factor_ref 0.0942
_reflns_number_gt 3719
_reflns_number_total 4689
_reflns_threshold_expression >2sigma(I)
_cod_data_source_file ic400955c_si_004.cif
_cod_data_source_block c:\x-step\umben\schwei02\sch02
_cod_database_code 4335940

loop_
_symmetry_equiv_pos_as_xyz
'x, y, z'
'-x, y+1/2, -z+1/2'
'-x, -y, -z'
'x, -y-1/2, z-1/2'

loop_
_atom_site_label
_atom_site_type_symbol
_atom_site_fract_x
_atom_site_fract_y
_atom_site_fract_z
_atom_site_U_iso_or_equiv
_atom_site_adp_type
_atom_site_occupancy
_atom_site_symmetry_multiplicity
_atom_site_calc_flag
_atom_site_refinement_flags
_atom_site_disorder_assembly
_atom_site_disorder_group
C1 C 0.3748(2) 0.46271(16) 0.03698(13) 0.0199(5) Uani 1 1 d . . .
C2 C 0.4649(2) 0.53845(16) 0.07485(14) 0.0204(5) Uani 1 1 d . . .
C3 C 0.4158(3) 0.42763(17) -0.03459(14) 0.0255(5) Uani 1 1 d . . .
H3A H 0.3624 0.3797 -0.0570 0.031 Uiso 1 1 calc R . .
C10 C 0.0581(3) 0.48440(17) 0.32211(14) 0.0241(5) Uani 1 1 d . . .
H21A H 0.0088 0.5238 0.3601 0.029 Uiso 1 1 calc R . .
H21B H 0.0942 0.4310 0.3507 0.029 Uiso 1 1 calc R . .
C11 C -0.0479(3) 0.45341(16) 0.26075(14) 0.0213(5) Uani 1 1 d . . .
C12 C -0.1924(3) 0.4692(2) 0.26704(17) 0.0350(6) Uani 1 1 d . . .
H23A H -0.2298 0.5019 0.3100 0.042 Uiso 1 1 calc R . .
C13 C -0.2821(3) 0.4360(2) 0.2088(2) 0.0475(8) Uani 1 1 d . . .
H24A H -0.3815 0.4472 0.2110 0.057 Uiso 1 1 calc R . .
C14 C -0.2255(3) 0.3870(2) 0.14810(17) 0.0397(7) Uani 1 1 d . . .
H25A H -0.2851 0.3623 0.1087 0.048 Uiso 1 1 calc R . .
C15 C -0.0806(3) 0.37466(18) 0.14579(15) 0.0309(6) Uani 1 1 d . . .
H26A H -0.0414 0.3412 0.1037 0.037 Uiso 1 1 calc R . .
C20 C 0.1468(3) 0.63331(16) 0.27848(15) 0.0263(5) Uani 1 1 d . . .
H11B H 0.2356 0.6692 0.2767 0.032 Uiso 1 1 calc R . .
H11C H 0.0899 0.6544 0.3234 0.032 Uiso 1 1 calc R . .
C21 C 0.0635(3) 0.64652(15) 0.20373(14) 0.0224(5) Uani 1 1 d . . .
C22 C -0.0416(3) 0.71148(17) 0.19494(15) 0.0281(6) Uani 1 1 d . . .
H13B H -0.0682 0.7488 0.2376 0.034 Uiso 1 1 calc R . .
C23 C -0.1076(3) 0.72121(18) 0.12298(16) 0.0305(6) Uani 1 1 d . . .
H14A H -0.1795 0.7655 0.1156 0.037 Uiso 1 1 calc R . .
C24 C -0.0669(3) 0.66514(18) 0.06160(15) 0.0288(6) Uani 1 1 d . . .
H15A H -0.1099 0.6711 0.0117 0.035 Uiso 1 1 calc R . .
C25 C 0.0370(3) 0.60086(17) 0.07464(14) 0.0246(5) Uani 1 1 d . . .
H16A H 0.0639 0.5622 0.0330 0.030 Uiso 1 1 calc R . .
C30 C 0.3138(3) 0.51845(17) 0.33414(14) 0.0236(5) Uani 1 1 d . . .
H31A H 0.2925 0.5210 0.3906 0.028 Uiso 1 1 calc R . .
H31B H 0.3856 0.5654 0.3222 0.028 Uiso 1 1 calc R . .
C31 C 0.3706(2) 0.42634(16) 0.31303(14) 0.0220(5) Uani 1 1 d . . .
C32 C 0.4499(3) 0.37278(18) 0.36440(15) 0.0284(6) Uani 1 1 d . . .
H33A H 0.4745 0.3944 0.4148 0.034 Uiso 1 1 calc R . .
C33 C 0.4922(3) 0.28693(19) 0.34008(18) 0.0369(7) Uani 1 1 d . . .
H34A H 0.5445 0.2488 0.3742 0.044 Uiso 1 1 calc R . .
C34 C 0.4573(3) 0.25781(19) 0.26582(18) 0.0366(7) Uani 1 1 d . . .
H35A H 0.4837 0.1990 0.2489 0.044 Uiso 1 1 calc R . .
C35 C 0.3834(3) 0.31525(17) 0.21633(16) 0.0284(6) Uani 1 1 d . . .
H36A H 0.3620 0.2959 0.1648 0.034 Uiso 1 1 calc R . .
C41 C 1.2200(5) 0.6622(3) 0.5203(3) 0.0837(15) Uani 1 1 d . . .
H41D H 1.1890 0.6176 0.5589 0.126 Uiso 0.81 1 calc PR A 1
H41E H 1.2320 0.7211 0.5457 0.126 Uiso 0.81 1 calc PR A 1
H41F H 1.3108 0.6431 0.4977 0.126 Uiso 0.81 1 calc PR A 1
H41A H 1.1365 0.6314 0.4989 0.126 Uiso 0.19 1 d PR A 2
H41B H 1.1893 0.7104 0.5557 0.126 Uiso 0.19 1 d PR A 2
H41C H 1.2789 0.6188 0.5490 0.126 Uiso 0.19 1 d PR A 2
N10 N 0.1817(2) 0.53506(13) 0.28802(11) 0.0194(4) Uani 1 1 d . . .
N11 N 0.0082(2) 0.40774(14) 0.20039(12) 0.0245(5) Uani 1 1 d . . .
N21 N 0.1014(2) 0.59113(13) 0.14440(11) 0.0216(4) Uani 1 1 d . . .
N31 N 0.3412(2) 0.39828(13) 0.24000(12) 0.0214(4) Uani 1 1 d . . .
O1 O 0.26403(17) 0.43681(11) 0.07428(9) 0.0228(4) Uani 1 1 d . . .
O2 O 0.42631(18) 0.56560(11) 0.14073(9) 0.0264(4) Uani 1 1 d . . .
O10 O 0.6566(3) 0.71665(14) 0.47345(13) 0.0529(6) Uani 1 1 d . . .
O11 O 0.8158(3) 0.66384(17) 0.37803(14) 0.0625(7) Uani 1 1 d . . .
O12 O 0.6283(3) 0.5714(2) 0.42054(19) 0.0803(9) Uani 1 1 d . . .
O13 O 0.8178(3) 0.60107(18) 0.50244(14) 0.0632(7) Uani 1 1 d . . .
O41 O 1.1201(4) 0.6691(3) 0.46266(17) 0.0692(9) Uani 0.81 1 d P B 1
H41G H 1.0421 0.6491 0.4789 0.104 Uiso 0.81 1 calc PR B 1
O42 O 1.3175(13) 0.7061(7) 0.4468(7) 0.055(3) Uani 0.19 1 d P B 2
H42A H 1.4017 0.7137 0.4619 0.083 Uiso 0.19 1 calc PR B 2
Cl1 Cl 0.72840(7) 0.63874(4) 0.44283(4) 0.03198(16) Uani 1 1 d . . .
Cu1 Cu 0.22575(3) 0.486918(19) 0.178204(15) 0.01796(10) Uani 1 1 d . . .

loop_
_atom_site_aniso_label
_atom_site_aniso_U_11
_atom_site_aniso_U_22
_atom_site_aniso_U_33
_atom_site_aniso_U_23
_atom_site_aniso_U_13
_atom_site_aniso_U_12
C1 0.0198(11) 0.0214(12) 0.0184(11) 0.0002(9) 0.0047(9) -0.0018(9)
C2 0.0219(12) 0.0202(12) 0.0193(11) -0.0046(9) 0.0036(9) -0.0012(10)
C3 0.0258(13) 0.0263(13) 0.0244(13) -0.0097(10) 0.0056(10) -0.0103(10)
C10 0.0242(12) 0.0327(13) 0.0154(11) -0.0023(10) 0.0058(9) -0.0009(11)
C11 0.0211(12) 0.0228(12) 0.0200(12) 0.0026(9) 0.0042(9) -0.0011(10)
C12 0.0230(13) 0.0460(17) 0.0361(16) -0.0067(13) 0.0085(11) -0.0013(12)
C13 0.0190(14) 0.071(2) 0.053(2) -0.0063(17) -0.0014(13) -0.0063(14)
C14 0.0326(15) 0.0540(19) 0.0324(15) -0.0010(13) -0.0067(12) -0.0171(14)
C15 0.0390(16) 0.0299(14) 0.0239(13) -0.0019(11) 0.0021(11) -0.0043(12)
C20 0.0319(14) 0.0214(13) 0.0257(13) -0.0047(10) -0.0019(11) 0.0049(10)
C21 0.0271(13) 0.0180(12) 0.0221(12) -0.0005(9) 0.0020(10) -0.0013(10)
C22 0.0309(14) 0.0236(13) 0.0298(14) -0.0035(10) 0.0016(11) 0.0039(11)
C23 0.0261(13) 0.0278(14) 0.0376(15) 0.0032(11) -0.0016(11) 0.0049(11)
C24 0.0290(13) 0.0319(14) 0.0256(13) 0.0052(11) -0.0042(11) -0.0002(11)
C25 0.0303(13) 0.0262(13) 0.0173(12) -0.0009(9) 0.0012(10) -0.0006(10)
C30 0.0231(12) 0.0262(13) 0.0214(12) -0.0017(10) -0.0021(9) -0.0001(10)
C31 0.0154(11) 0.0266(13) 0.0240(12) 0.0024(10) 0.0021(9) -0.0013(9)
C32 0.0238(13) 0.0342(14) 0.0273(13) 0.0038(11) -0.0028(10) -0.0010(11)
C33 0.0287(14) 0.0339(15) 0.0480(18) 0.0136(13) -0.0020(13) 0.0055(12)
C34 0.0307(15) 0.0242(14) 0.0549(18) -0.0021(13) 0.0027(13) 0.0078(11)
C35 0.0227(13) 0.0259(13) 0.0367(15) -0.0054(11) 0.0044(11) 0.0016(10)
C41 0.085(3) 0.099(3) 0.067(3) -0.028(2) -0.034(2) 0.040(3)
N10 0.0189(10) 0.0216(10) 0.0178(10) -0.0017(8) 0.0004(8) 0.0012(8)
N11 0.0248(11) 0.0287(11) 0.0201(11) -0.0014(8) 0.0011(9) 0.0006(9)
N21 0.0253(11) 0.0195(10) 0.0200(10) 0.0009(8) 0.0043(8) -0.0010(8)
N31 0.0170(10) 0.0221(10) 0.0250(11) -0.0005(8) 0.0029(8) -0.0005(8)
O1 0.0219(9) 0.0268(9) 0.0197(8) -0.0052(7) 0.0069(7) -0.0076(7)
O2 0.0295(9) 0.0295(10) 0.0202(9) -0.0102(7) 0.0091(7) -0.0081(8)
O10 0.0769(17) 0.0362(12) 0.0457(13) -0.0016(10) 0.0167(12) 0.0155(11)
O11 0.0694(17) 0.0677(16) 0.0505(14) 0.0201(12) 0.0288(12) 0.0202(14)
O12 0.0532(16) 0.080(2) 0.107(2) -0.0484(18) 0.0011(15) -0.0159(14)
O13 0.0711(17) 0.0739(17) 0.0445(14) 0.0192(12) -0.0079(12) 0.0186(14)
O41 0.064(2) 0.101(3) 0.0420(17) -0.0027(17) -0.0070(15) 0.0042(19)
O42 0.061(8) 0.034(6) 0.070(8) 0.015(6) -0.050(7) 0.007(6)
Cl1 0.0392(4) 0.0312(3) 0.0256(3) -0.0024(2) 0.0014(3) 0.0031(3)
Cu1 0.01847(15) 0.02046(16) 0.01498(15) -0.00166(11) 0.00396(10) 0.00130(11)

loop_
_atom_type_symbol
_atom_type_description
_atom_type_scat_dispersion_real
_atom_type_scat_dispersion_imag
_atom_type_scat_source
C C 0.0033 0.0016 'International Tables Vol C Tables 4.2.6.8 and 6.1.1.4'
H H 0.0000 0.0000 'International Tables Vol C Tables 4.2.6.8 and 6.1.1.4'
N N 0.0061 0.0033 'International Tables Vol C Tables 4.2.6.8 and 6.1.1.4'
O O 0.0106 0.0060 'International Tables Vol C Tables 4.2.6.8 and 6.1.1.4'
Cl Cl 0.1484 0.1585 'International Tables Vol C Tables 4.2.6.8 and 6.1.1.4'
Cu Cu 0.3201 1.2651 'International Tables Vol C Tables 4.2.6.8 and 6.1.1.4'

loop_
_geom_angle_atom_site_label_1
_geom_angle_atom_site_label_2
_geom_angle_atom_site_label_3
_geom_angle
_geom_angle_site_symmetry_1
_geom_angle_site_symmetry_3
O1 C1 C3 123.9(2) . .
O1 C1 C2 116.9(2) . .
C3 C1 C2 119.3(2) . .
O2 C2 C3 124.0(2) . 3_665
O2 C2 C1 116.8(2) . .
C3 C2 C1 119.2(2) 3_665 .
C1 C3 C2 121.5(2) . 3_665
N10 C10 C11 112.82(19) . .
N11 C11 C12 122.1(2) . .
N11 C11 C10 115.3(2) . .
C12 C11 C10 122.6(2) . .
C11 C12 C13 118.5(3) . .
C14 C13 C12 119.5(3) . .
C15 C14 C13 118.5(3) . .
N11 C15 C14 123.0(3) . .
N10 C20 C21 109.29(19) . .
N21 C21 C22 121.7(2) . .
N21 C21 C20 115.0(2) . .
C22 C21 C20 123.3(2) . .
C21 C22 C23 119.1(2) . .
C22 C23 C24 119.2(2) . .
C25 C24 C23 118.8(2) . .
N21 C25 C24 122.3(2) . .
N10 C30 C31 108.45(19) . .
N31 C31 C32 121.3(2) . .
N31 C31 C30 115.4(2) . .
C32 C31 C30 123.3(2) . .
C33 C32 C31 118.6(2) . .
C34 C33 C32 119.4(2) . .
C33 C34 C35 119.4(3) . .
N31 C35 C34 121.3(2) . .
O41 C41 O42 78.7(4) . .
C30 N10 C20 113.55(18) . .
C30 N10 C10 110.82(18) . .
C20 N10 C10 110.90(19) . .
C30 N10 Cu1 105.07(14) . .
C20 N10 Cu1 106.28(14) . .
C10 N10 Cu1 109.93(14) . .
C11 N11 C15 118.4(2) . .
C11 N11 Cu1 102.31(15) . .
C15 N11 Cu1 126.71(17) . .
C25 N21 C21 118.9(2) . .
C25 N21 Cu1 126.54(16) . .
C21 N21 Cu1 113.52(16) . .
C31 N31 C35 119.9(2) . .
C31 N31 Cu1 113.57(16) . .
C35 N31 Cu1 126.44(17) . .
C1 O1 Cu1 119.38(15) . .
C2 O2 Cu1 109.11(14) . .
O12 Cl1 O11 110.68(18) . .
O12 Cl1 O13 107.81(19) . .
O11 Cl1 O13 108.50(16) . .
O12 Cl1 O10 110.46(16) . .
O11 Cl1 O10 110.27(14) . .
O13 Cl1 O10 109.05(15) . .
O1 Cu1 N31 97.64(8) . .
O1 Cu1 N21 97.73(8) . .
N31 Cu1 N21 164.61(8) . .
O1 Cu1 N10 177.89(7) . .
N31 Cu1 N10 81.49(8) . .
N21 Cu1 N10 83.18(8) . .
O1 Cu1 O2 77.67(6) . .
N31 Cu1 O2 92.02(7) . .
N21 Cu1 O2 90.45(7) . .
N10 Cu1 O2 104.26(7) . .
O1 Cu1 N11 96.78(7) . .
N31 Cu1 N11 93.33(8) . .
N21 Cu1 N11 85.68(8) . .
N10 Cu1 N11 81.38(7) . .
O2 Cu1 N11 172.76(6) . .

loop_
_geom_bond_atom_site_label_1
_geom_bond_atom_site_label_2
_geom_bond_distance
_geom_bond_site_symmetry_2
C1 O1 1.282(3) .
C1 C3 1.389(3) .
C1 C2 1.547(3) .
C2 O2 1.254(3) .
C2 C3 1.410(3) 3_665
C3 C2 1.410(3) 3_665
C10 N10 1.503(3) .
C10 C11 1.519(3) .
C11 N11 1.345(3) .
C11 C12 1.383(4) .
C12 C13 1.396(4) .
C13 C14 1.376(4) .
C14 C15 1.375(4) .
C15 N11 1.346(3) .
C20 N10 1.499(3) .
C20 C21 1.514(3) .
C21 N21 1.355(3) .
C21 C22 1.387(3) .
C22 C23 1.388(4) .
C23 C24 1.395(4) .
C24 C25 1.381(4) .
C25 N21 1.348(3) .
C30 N10 1.492(3) .
C30 C31 1.508(3) .
C31 N31 1.348(3) .
C31 C32 1.399(3) .
C32 C33 1.395(4) .
C33 C34 1.384(4) .
C34 C35 1.387(4) .
C35 N31 1.354(3) .
C41 O41 1.366(5) .
C41 O42 1.690(14) .
N10 Cu1 2.0568(19) .
N11 Cu1 2.389(2) .
N21 Cu1 2.020(2) .
N31 Cu1 2.005(2) .
O1 Cu1 1.9646(16) .
O2 Cu1 2.3086(17) .
O10 Cl1 1.436(2) .
O11 Cl1 1.433(2) .
O12 Cl1 1.423(3) .
O13 Cl1 1.436(2) .
